data_1563945
loop_
_publ_author_name
'Chen, Jun'
'Shi, Zhan'
'Li, Chunyu'
'Lu, Ping'

_publ_section_title
;
 Catalytic Enantioselective Synthesis of Benzocyclobutenols and
 Cyclobutanols via A Sequential Reduction/C-H Functionalization
;
_journal_name_full 'Chemical Science'
_journal_paper_doi 10.1039/D1SC02119B
_journal_year 2021
_chemical_absolute_configuration unk
_chemical_formula_moiety 'C22 H24 N2 O6 S'
_chemical_formula_sum 'C22 H24 N2 O6 S'
_chemical_formula_weight 444.49
_space_group_crystal_system monoclinic
_space_group_IT_number 4
_space_group_name_Hall 'P 2yb'
_space_group_name_H-M_alt 'P 1 21 1'
_atom_sites_solution_hydrogens geom
_atom_sites_solution_primary dual
_audit_block_doi 10.5517/ccdc.csd.cc27342l
_audit_creation_date 2020-11-06
_audit_creation_method
;
Olex2 1.2
(compiled 2018.05.29 svn.r3508 for OlexSys, GUI svn.r5506)
;
_audit_update_record
;
2021-01-24 deposited with the CCDC.	2021-07-05 downloaded from the CCDC.
;
_cell_angle_alpha 90
_cell_angle_beta 98.2200(10)
_cell_angle_gamma 90
_cell_formula_units_Z 4
_cell_length_a 12.53540(10)
_cell_length_b 10.51100(10)
_cell_length_c 18.55590(10)
_cell_measurement_reflns_used 33479
_cell_measurement_temperature 100.00(10)
_cell_measurement_theta_max 74.0310
_cell_measurement_theta_min 3.5380
_cell_volume 2419.80(3)
_computing_cell_refinement 'CrysAlisPro 1.171.39.32a (Rigaku OD, 2017)'
_computing_data_collection 'CrysAlisPro 1.171.39.32a (Rigaku OD, 2017)'
_computing_data_reduction 'CrysAlisPro 1.171.39.32a (Rigaku OD, 2017)'
_computing_molecular_graphics 'Olex2 (Dolomanov et al., 2009)'
_computing_publication_material 'Olex2 (Dolomanov et al., 2009)'
_computing_structure_refinement 'ShelXL (Sheldrick, 2015)'
_computing_structure_solution 'ShelXT (Sheldrick, 2015)'
_diffrn_ambient_environment N~2~
_diffrn_ambient_temperature 100.00(10)
_diffrn_detector 'CCD plate'
_diffrn_measured_fraction_theta_full 0.992
_diffrn_measured_fraction_theta_max 0.992
_diffrn_measurement_details
;
List of Runs (angles in degrees, time in seconds):

  # Type    Start    End  Width  t~exp~   \w     \q     \k     \f   Frames
#--------------------------------------------------------------------------
  1  \w    -24.00  29.00   1.00    1.00    --    0.00 -77.00-180.00   53
  2  \w    -71.00 -34.00   1.00    1.00    --    0.00 -57.00 -60.00   37
  3  \w     52.00  81.00   1.00    1.00    --    0.00  38.00 -30.00   29
  4  \w     -5.00  45.00   1.00    1.00    --    0.00  38.00 -30.00   50
  5  \w    -83.00 -34.00   1.00    1.00    --    0.00 -77.00-180.00   49
  6  \w    -73.00 -46.00   1.00    1.00    --    0.00 -19.00   0.00   27
  7  \w    -81.00  23.00   1.00    1.00    --    0.00 -57.00-150.00  104
  8  \w    -31.00  23.00   1.00    1.00    --    0.00 -57.00 -60.00   54
  9  \w    -19.00  20.00   1.00    1.00    --    0.00 -19.00   0.00   39
 10  \w    -88.00  18.00   1.00    1.00    --    0.00 -38.00  90.00  106
 11  \w    -18.00  65.00   1.00    1.00    --    0.00  38.00  90.00   83
 12  \w     96.00 122.00   1.00    1.00    --   95.80  76.00 -30.05   26
 13  \w     64.00  92.00   1.00    1.00    --   95.80  80.00-127.74   28
 14  \w     72.00  98.00   1.00    1.00    --   95.80  61.00 120.00   26
 15  \w     65.00  90.00   1.00    1.00    --   95.80  76.00 -30.05   25
 16  \w    133.00 175.00   1.00    1.00    --   95.80  78.00  53.16   42
 17  \w     69.00 100.00   1.00    1.00    --   95.80  66.00-140.20   31
 18  \w     72.00 185.00   1.00    1.00    --   95.80  55.00-164.45  113
 19  \w     71.00  97.00   1.00    1.00    --   95.80  61.00-150.00   26
 20  \w     65.00  91.00   1.00    1.00    --   95.80  78.00  53.16   26
 21  \w     10.00 128.00   1.00    1.00    --   95.80 -82.00   0.00  118
 22  \w     57.00 126.00   1.00    1.00    --   95.80 -82.00-180.00   69
 23  \w     65.00  91.00   1.00    1.00    --   95.80  77.00 150.00   26
 24  \w     63.00  88.00   1.00    1.00    --   95.80  82.00-180.00   25
 25  \w     75.00 180.00   1.00    1.00    --   95.80  45.00  30.00  105
 26  \w    140.00 166.00   1.00    1.00    --   95.80  82.00-120.00   26
 27  \w     65.00  90.00   1.00    1.00    --   95.80  77.00  90.00   25
 28  \w     63.00  98.00   1.00    1.00    --   95.80  82.00 120.00   35
 29  \w     65.00  90.00   1.00    1.00    --   95.80  77.00 120.00   25
 30  \w      7.00 119.00   1.00    1.00    --   95.80 -82.00 150.00  112
 31  \w     65.00  91.00   1.00    1.00    --   95.80  77.00 -90.00   26
 32  \w    143.00 185.00   1.00    1.00    --   95.80  75.00 -65.29   42
 33  \w    126.00 179.00   1.00    1.00    --   95.80  74.00 -39.08   53
 34  \w     95.00 127.00   1.00    1.00    --   95.80 -82.00  30.00   32
 35  \w     71.00 185.00   1.00    1.00    --   95.80  61.00  90.00  114
 36  \w     53.00  79.00   1.00    1.00    --   95.80 -82.00  30.00   26
 37  \w    103.00 185.00   1.00    1.00    --   95.80  82.00  30.00   82
 38  \w     65.00  90.00   1.00    1.00    --   95.80  77.00-180.00   25
 39  \w     75.00 179.00   1.00    1.00    --   95.80  45.00-180.00  104
 40  \w     63.00  88.00   1.00    1.00    --   95.80  82.00  60.00   25
 41  \w     63.00  89.00   1.00    1.00    --   95.80  82.00 150.00   26
 42  \w    146.00 172.00   1.00    1.00    --   95.80  82.00 150.00   26
 43  \w     66.00  91.00   1.00    1.00    --   95.80  75.00 -65.29   25
 44  \w     73.00 123.00   1.00    1.00    --   95.80  61.00 -60.00   50
 45  \w     63.00  88.00   1.00    1.00    --   95.80  82.00-150.00   25
 46  \w    121.00 182.00   1.00    1.00    --   95.80  82.00-150.00   61
 47  \w     76.00 163.00   1.00    1.00    --   95.80  45.00 150.00   87
 48  \w     63.00  88.00   1.00    1.00    --   95.80  82.00  30.00   25
 49  \w     91.00 128.00   1.00    1.00    --   95.80 -82.00-150.00   37
 50  \w     71.00  96.00   1.00    1.00    --   95.80  61.00  30.00   25
 51  \w     65.00  90.00   1.00    1.00    --   95.80  77.00   0.00   25
 52  \w     63.00  97.00   1.00    1.00    --   95.80  82.00-120.00   34
 53  \w     21.00  74.00   1.00    1.00    --   95.80 -82.00-150.00   53
 54  \w     71.00  97.00   1.00    1.00    --   95.80  61.00   0.00   26
 55  \w     65.00  90.00   1.00    1.00    --   95.80  77.00  30.00   25
 56  \w     76.00 175.00   1.00    1.00    --   95.80  45.00 -60.00   99
 57  \w     63.00  88.00   1.00    1.00    --   95.80  82.00 -30.00   25
 58  \w    148.00 174.00   1.00    1.00    --   95.80  61.00 120.00   26
 59  \w    122.00 179.00   1.00    1.00    --   95.80  80.00-127.74   57
 60  \w     48.00 123.00   1.00    1.00    --   95.80 -82.00 -30.00   75
 61  \w     66.00  91.00   1.00    1.00    --   95.80  74.00 -39.08   25
 62  \w     70.00  96.00   1.00    1.00    --   95.80  64.00  41.79   26
 63  \w     75.00 107.00   1.00    1.00    --   95.80  45.00 -90.00   32
 64  \w     65.00  90.00   1.00    1.00    --   95.80  77.00 -60.00   25
 65  \w     71.00 112.00   1.00    1.00    --   95.80  61.00 -30.00   41
 66  \w     74.00 184.00   1.00    1.00    --   95.80  53.00  70.10  110
;
_diffrn_measurement_device 'four-circle diffractometer'
_diffrn_measurement_device_type 'XtaLAB AFC12 (RINC): Kappa dual home/near'
_diffrn_measurement_method '\w scans'
_diffrn_orient_matrix_type 'CrysAlisPro convention (1999,Acta A55,543-557)'
_diffrn_orient_matrix_UB_11 -0.1077786000
_diffrn_orient_matrix_UB_12 0.0391991000
_diffrn_orient_matrix_UB_13 0.0242733000
_diffrn_orient_matrix_UB_21 -0.0583111000
_diffrn_orient_matrix_UB_22 -0.0253078000
_diffrn_orient_matrix_UB_23 -0.0774897000
_diffrn_orient_matrix_UB_31 -0.0198192000
_diffrn_orient_matrix_UB_32 -0.1390208000
_diffrn_orient_matrix_UB_33 0.0209672000
_diffrn_radiation_monochromator graphite
_diffrn_radiation_probe x-ray
_diffrn_radiation_type CuK\a
_diffrn_radiation_wavelength 1.54184
_diffrn_reflns_av_R_equivalents 0.0540
_diffrn_reflns_av_unetI/netI 0.0346
_diffrn_reflns_Laue_measured_fraction_full 0.992
_diffrn_reflns_Laue_measured_fraction_max 0.992
_diffrn_reflns_limit_h_max 14
_diffrn_reflns_limit_h_min -14
_diffrn_reflns_limit_k_max 12
_diffrn_reflns_limit_k_min -12
_diffrn_reflns_limit_l_max 22
_diffrn_reflns_limit_l_min -22
_diffrn_reflns_number 56015
_diffrn_reflns_point_group_measured_fraction_full 0.972
_diffrn_reflns_point_group_measured_fraction_max 0.972
_diffrn_reflns_theta_full 67.074
_diffrn_reflns_theta_max 67.074
_diffrn_reflns_theta_min 4.848
_diffrn_source 'fine-focus sealed X-ray tube'
_diffrn_source_type 'Enhance (Cu) X-ray Source'
_exptl_absorpt_coefficient_mu 1.510
_exptl_absorpt_correction_T_max 1.00000
_exptl_absorpt_correction_T_min 0.53719
_exptl_absorpt_correction_type multi-scan
_exptl_absorpt_process_details
;
CrysAlisPro 1.171.39.32a (Rigaku Oxford Diffraction, 2017)
Empirical absorption correction using spherical harmonics,
 implemented in SCALE3 ABSPACK scaling algorithm.
;
_exptl_crystal_colour 'clear light colourless'
_exptl_crystal_colour_lustre clear
_exptl_crystal_colour_modifier light
_exptl_crystal_colour_primary colourless
_exptl_crystal_density_diffrn 1.220
_exptl_crystal_description plate
_exptl_crystal_F_000 936
_exptl_crystal_size_max 0.36
_exptl_crystal_size_mid 0.14
_exptl_crystal_size_min 0.11
_refine_diff_density_max 0.155
_refine_diff_density_min -0.258
_refine_diff_density_rms 0.033
_refine_ls_abs_structure_details
;
 Flack x determined using 3580 quotients [(I+)-(I-)]/[(I+)+(I-)]
 (Parsons, Flack and Wagner, Acta Cryst. B69 (2013) 249-259).
;
_refine_ls_abs_structure_Flack 0.008(7)
_refine_ls_extinction_method none
_refine_ls_goodness_of_fit_ref 1.102
_refine_ls_hydrogen_treatment constr
_refine_ls_matrix_type full
_refine_ls_number_parameters 565
_refine_ls_number_reflns 8412
_refine_ls_number_restraints 1
_refine_ls_restrained_S_all 1.102
_refine_ls_R_factor_all 0.0309
_refine_ls_R_factor_gt 0.0300
_refine_ls_shift/su_max 0.021
_refine_ls_shift/su_mean 0.001
_refine_ls_structure_factor_coef Fsqd
_refine_ls_weighting_details 'w=1/[\s^2^(Fo^2^)+(0.0438P)^2^+0.1725P] where P=(Fo^2^+2Fc^2^)/3'
_refine_ls_weighting_scheme calc
_refine_ls_wR_factor_gt 0.0789
_refine_ls_wR_factor_ref 0.0795
_reflns_Friedel_coverage 0.850
_reflns_Friedel_fraction_full 0.949
_reflns_Friedel_fraction_max 0.949
_reflns_number_gt 8106
_reflns_number_total 8412
_reflns_threshold_expression 'I > 2\s(I)'
_cod_data_source_file d1sc02119b2.cif
_cod_data_source_block exp_1546
_cod_database_code 1563945
_shelx_shelxl_version_number 2017/1
_shelx_space_group_comment
;
The symmetry employed for this shelxl refinement is uniquely defined
by the following loop, which should always be used as a source of
symmetry information in preference to the above space-group names.
They are only intended as comments.
;
_shelx_estimated_absorpt_t_max 0.852
_shelx_estimated_absorpt_t_min 0.612
_reflns_odcompleteness_completeness 99.98
_reflns_odcompleteness_iscentric 1
_reflns_odcompleteness_theta 66.97
_olex2_refinement_description
;
1. Fixed Uiso
 At 1.2 times of:
  All C(H) groups, All C(H,H) groups
 At 1.5 times of:
  All C(H,H,H) groups
2.a Ternary CH refined with riding coordinates:
 C33(H33), C11(H11), C9(H9), C31(H31), C12(H12), C34(H34)
2.b Secondary CH2 refined with riding coordinates:
 C30(H30A,H30B), C8(H8A,H8B), C13(H13A,H13B), C35(H35A,H35B)
2.c Aromatic/amide H refined with riding coordinates:
 C6(H6), C44(H44), C22(H22), C43(H43), C24(H24), C5(H5), C21(H21), C2(H2),
 C40(H40), C28(H28), C18(H18), C25(H25), C41(H41), C19(H19), C3(H3), C27(H27)
2.d Idealised Me refined as rotating group:
 C36(H36A,H36B,H36C), C14(H14A,H14B,H14C), C15(H15A,H15B,H15C), C37(H37A,H37B,
 H37C), C7(H7A,H7B,H7C), C29(H29A,H29B,H29C)
;
_olex2_submission_special_instructions 'No special instructions were received'
_oxdiff_exptl_absorpt_empirical_details
;
Empirical correction (ABSPACK) includes:
- Absorption correction using spherical harmonics
- Frame scaling
;
_oxdiff_exptl_absorpt_empirical_full_max 2.180
_oxdiff_exptl_absorpt_empirical_full_min 0.585

loop_
_space_group_symop_operation_xyz
'x, y, z'
'-x, y+1/2, -z'

loop_
_atom_site_label
_atom_site_type_symbol
_atom_site_fract_x
_atom_site_fract_y
_atom_site_fract_z
_atom_site_U_iso_or_equiv
_atom_site_adp_type
_atom_site_occupancy
_atom_site_site_symmetry_order
_atom_site_calc_flag
_atom_site_refinement_flags_posn
_atom_site_refinement_flags_adp
_atom_site_refinement_flags_occupancy
_atom_site_disorder_assembly
_atom_site_disorder_group
S2 S 0.92901(4) 0.25241(5) 0.39306(3) 0.02121(12) Uani 1 1 d . . . . .
S1 S 0.42125(4) 0.24732(5) 0.41955(3) 0.02276(13) Uani 1 1 d . . . . .
O9 O 0.93748(12) 0.46392(16) 0.68619(8) 0.0227(3) Uani 1 1 d . . . . .
O3 O 0.47035(12) 0.46364(16) 0.70634(8) 0.0235(3) Uani 1 1 d . . . . .
O7 O 0.88526(13) 0.12666(16) 0.38598(9) 0.0273(4) Uani 1 1 d . . . . .
O8 O 1.04314(11) 0.27075(18) 0.39877(8) 0.0299(4) Uani 1 1 d . . . . .
O1 O 0.37542(13) 0.12197(16) 0.41376(9) 0.0288(4) Uani 1 1 d . . . . .
O10 O 0.98978(13) 0.29414(17) 0.75644(9) 0.0283(4) Uani 1 1 d . . . . .
O2 O 0.53552(12) 0.26326(19) 0.42418(10) 0.0339(4) Uani 1 1 d . . . . .
O4 O 0.53001(13) 0.29172(17) 0.77251(9) 0.0291(4) Uani 1 1 d . . . . .
N3 N 0.89180(13) 0.31314(19) 0.46611(10) 0.0203(4) Uani 1 1 d . . . . .
N1 N 0.38697(14) 0.31053(19) 0.49298(10) 0.0227(4) Uani 1 1 d . . . . .
O11 O 1.08566(19) 0.8816(2) 0.96025(10) 0.0492(5) Uani 1 1 d . . . . .
N4 N 1.09457(19) 0.7687(2) 0.97551(11) 0.0395(6) Uani 1 1 d . . . . .
O6 O 0.85658(18) 0.7018(2) 0.99888(11) 0.0581(7) Uani 1 1 d . . . . .
C38 C 0.97746(17) 0.4070(2) 0.74908(12) 0.0222(5) Uani 1 1 d . . . . .
O12 O 1.1285(2) 0.7297(2) 1.03666(10) 0.0641(7) Uani 1 1 d . . . . .
C30 C 0.77520(16) 0.3050(2) 0.47286(12) 0.0238(5) Uani 1 1 d . . . . .
H30A H 0.752258 0.217188 0.475480 0.029 Uiso 1 1 calc R . . . .
H30B H 0.731514 0.346384 0.432179 0.029 Uiso 1 1 calc R . . . .
C6 C 0.25320(18) 0.3119(2) 0.31585(13) 0.0258(5) Uani 1 1 d . . . . .
H6 H 0.216162 0.244036 0.332815 0.031 Uiso 1 1 calc R . . . .
C33 C 0.91388(17) 0.3829(2) 0.62328(11) 0.0194(4) Uani 1 1 d . . . . .
H33 H 0.975887 0.330713 0.615303 0.023 Uiso 1 1 calc R . . . .
C16 C 0.52874(17) 0.4051(2) 0.76274(12) 0.0231(5) Uani 1 1 d . . . . .
C32 C 0.80790(17) 0.3042(2) 0.61700(12) 0.0221(5) Uani 1 1 d . . . . .
C1 C 0.35997(17) 0.3374(2) 0.34543(12) 0.0229(5) Uani 1 1 d . . . . .
C23 C 0.86799(18) 0.3425(2) 0.31836(12) 0.0252(5) Uani 1 1 d . . . . .
C11 C 0.42469(17) 0.3829(2) 0.64651(12) 0.0220(5) Uani 1 1 d . . . . .
H11 H 0.479432 0.325578 0.631944 0.026 Uiso 1 1 calc R . . . .
C10 C 0.31755(18) 0.3104(2) 0.65082(13) 0.0257(5) Uani 1 1 d . . . . .
C39 C 1.00528(18) 0.5029(2) 0.80832(12) 0.0236(5) Uani 1 1 d . . . . .
C44 C 1.0041(2) 0.6316(3) 0.79306(12) 0.0301(5) Uani 1 1 d . . . . .
H44 H 0.983510 0.659542 0.745541 0.036 Uiso 1 1 calc R . . . .
N2 N 0.7918(2) 0.7471(3) 0.95058(12) 0.0529(7) Uani 1 1 d . . . . .
C22 C 0.5813(2) 0.6279(3) 0.80401(13) 0.0324(6) Uani 1 1 d . . . . .
H22 H 0.529878 0.660247 0.767523 0.039 Uiso 1 1 calc R . . . .
C43 C 1.0332(2) 0.7192(2) 0.84785(13) 0.0323(6) Uani 1 1 d . . . . .
H43 H 1.033004 0.805861 0.837846 0.039 Uiso 1 1 calc R . . . .
C36 C 0.8252(2) 0.1614(2) 0.61354(14) 0.0275(5) Uani 1 1 d . . . . .
H36A H 0.871964 0.142952 0.578183 0.041 Uiso 1 1 calc GR . . . .
H36B H 0.757116 0.119895 0.599809 0.041 Uiso 1 1 calc GR . . . .
H36C H 0.857470 0.131141 0.660442 0.041 Uiso 1 1 calc GR . . . .
C42 C 1.0626(2) 0.6745(3) 0.91801(13) 0.0305(5) Uani 1 1 d . . . . .
C24 C 0.9206(2) 0.4496(3) 0.29648(13) 0.0300(5) Uani 1 1 d . . . . .
H24 H 0.987523 0.473070 0.321208 0.036 Uiso 1 1 calc R . . . .
C20 C 0.7222(2) 0.6581(3) 0.90258(13) 0.0367(7) Uani 1 1 d . . . . .
C17 C 0.59395(18) 0.4982(3) 0.81218(12) 0.0254(5) Uani 1 1 d . . . . .
C9 C 0.27125(17) 0.3752(2) 0.57604(13) 0.0266(5) Uani 1 1 d . . . . .
H9 H 0.204076 0.422106 0.577607 0.032 Uiso 1 1 calc R . . . .
C5 C 0.2037(2) 0.3898(3) 0.26072(13) 0.0328(6) Uani 1 1 d . . . . .
H5 H 0.132500 0.373745 0.241138 0.039 Uiso 1 1 calc R . . . .
C31 C 0.76812(17) 0.3745(2) 0.54349(12) 0.0232(5) Uani 1 1 d . . . . .
H31 H 0.700294 0.420762 0.543619 0.028 Uiso 1 1 calc R . . . .
C14 C 0.3278(2) 0.1673(2) 0.65198(15) 0.0319(6) Uani 1 1 d . . . . .
H14A H 0.367714 0.140571 0.614193 0.048 Uiso 1 1 calc GR . . . .
H14B H 0.257271 0.129723 0.644108 0.048 Uiso 1 1 calc GR . . . .
H14C H 0.364854 0.140602 0.698379 0.048 Uiso 1 1 calc GR . . . .
C21 C 0.6447(3) 0.7096(3) 0.84982(14) 0.0425(7) Uani 1 1 d . . . . .
H21 H 0.635704 0.797230 0.845445 0.051 Uiso 1 1 calc R . . . .
C2 C 0.4154(2) 0.4381(2) 0.31912(14) 0.0319(6) Uani 1 1 d . . . . .
H2 H 0.486663 0.454373 0.338633 0.038 Uiso 1 1 calc R . . . .
C8 C 0.27243(17) 0.2998(3) 0.50603(13) 0.0269(5) Uani 1 1 d . . . . .
H8A H 0.252502 0.211747 0.512227 0.032 Uiso 1 1 calc R . . . .
H8B H 0.223735 0.336696 0.466161 0.032 Uiso 1 1 calc R . . . .
C40 C 1.0338(2) 0.4599(3) 0.87968(13) 0.0323(6) Uani 1 1 d . . . . .
H40 H 1.033457 0.373289 0.889934 0.039 Uiso 1 1 calc R . . . .
C15 C 0.25808(19) 0.3597(3) 0.71148(14) 0.0337(6) Uani 1 1 d . . . . .
H15A H 0.298097 0.338096 0.757898 0.050 Uiso 1 1 calc GR . . . .
H15B H 0.187849 0.321600 0.707043 0.050 Uiso 1 1 calc GR . . . .
H15C H 0.250900 0.450487 0.707638 0.050 Uiso 1 1 calc GR . . . .
C13 C 0.42218(19) 0.4420(2) 0.51278(13) 0.0258(5) Uani 1 1 d . . . . .
H13A H 0.393949 0.502283 0.475278 0.031 Uiso 1 1 calc R . . . .
H13B H 0.500132 0.448593 0.521712 0.031 Uiso 1 1 calc R . . . .
C12 C 0.37296(17) 0.4620(2) 0.58214(12) 0.0238(5) Uani 1 1 d . . . . .
H12 H 0.360023 0.551187 0.593630 0.029 Uiso 1 1 calc R . . . .
C37 C 0.73628(18) 0.3381(3) 0.67386(13) 0.0287(5) Uani 1 1 d . . . . .
H37A H 0.769877 0.310064 0.720922 0.043 Uiso 1 1 calc GR . . . .
H37B H 0.667637 0.296969 0.661960 0.043 Uiso 1 1 calc GR . . . .
H37C H 0.726175 0.428577 0.674546 0.043 Uiso 1 1 calc GR . . . .
C28 C 0.7674(2) 0.3087(3) 0.28203(14) 0.0328(6) Uani 1 1 d . . . . .
H28 H 0.731821 0.237690 0.296660 0.039 Uiso 1 1 calc R . . . .
C4 C 0.2569(3) 0.4904(3) 0.23401(14) 0.0393(7) Uani 1 1 d . . . . .
C35 C 0.92820(18) 0.4425(2) 0.49025(12) 0.0226(5) Uani 1 1 d . . . . .
H35A H 0.906211 0.505358 0.452813 0.027 Uiso 1 1 calc R . . . .
H35B H 1.005841 0.445836 0.503590 0.027 Uiso 1 1 calc R . . . .
C18 C 0.6728(2) 0.4493(3) 0.86591(14) 0.0342(6) Uani 1 1 d . . . . .
H18 H 0.681566 0.361750 0.871016 0.041 Uiso 1 1 calc R . . . .
C25 C 0.8727(3) 0.5212(3) 0.23758(14) 0.0397(7) Uani 1 1 d . . . . .
H25 H 0.908273 0.592234 0.222903 0.048 Uiso 1 1 calc R . . . .
C41 C 1.0626(2) 0.5470(3) 0.93521(13) 0.0381(7) Uani 1 1 d . . . . .
H41 H 1.081500 0.519947 0.983047 0.046 Uiso 1 1 calc R . . . .
C34 C 0.87054(17) 0.4620(2) 0.55614(12) 0.0217(5) Uani 1 1 d . . . . .
H34 H 0.855554 0.551095 0.566549 0.026 Uiso 1 1 calc R . . . .
O5 O 0.7824(3) 0.8587(3) 0.93924(17) 0.1212(16) Uani 1 1 d . . . . .
C19 C 0.7379(2) 0.5307(3) 0.91160(13) 0.0371(6) Uani 1 1 d . . . . .
H19 H 0.790888 0.499187 0.947376 0.045 Uiso 1 1 calc R . . . .
C3 C 0.3639(3) 0.5141(3) 0.26364(15) 0.0427(7) Uani 1 1 d . . . . .
H3 H 0.400854 0.581378 0.246028 0.051 Uiso 1 1 calc R . . . .
C26 C 0.7726(3) 0.4880(3) 0.20046(15) 0.0448(7) Uani 1 1 d . . . . .
C27 C 0.7205(3) 0.3815(3) 0.22388(15) 0.0443(7) Uani 1 1 d . . . . .
H27 H 0.652859 0.359105 0.199902 0.053 Uiso 1 1 calc R . . . .
C7 C 0.1990(3) 0.5750(3) 0.17557(16) 0.0615(10) Uani 1 1 d . . . . .
H7A H 0.158296 0.523540 0.138657 0.092 Uiso 1 1 calc GR . . . .
H7B H 0.250616 0.624688 0.154259 0.092 Uiso 1 1 calc GR . . . .
H7C H 0.151045 0.630653 0.196545 0.092 Uiso 1 1 calc GR . . . .
C29 C 0.7207(4) 0.5658(4) 0.13664(18) 0.0709(12) Uani 1 1 d . . . . .
H29A H 0.657848 0.607603 0.149325 0.106 Uiso 1 1 calc GR . . . .
H29B H 0.700159 0.510921 0.095637 0.106 Uiso 1 1 calc GR . . . .
H29C H 0.770884 0.628320 0.124355 0.106 Uiso 1 1 calc GR . . . .

loop_
_atom_site_aniso_label
_atom_site_aniso_U_11
_atom_site_aniso_U_22
_atom_site_aniso_U_33
_atom_site_aniso_U_23
_atom_site_aniso_U_13
_atom_site_aniso_U_12
S2 0.0187(2) 0.0227(3) 0.0218(2) -0.0030(2) 0.00153(18) -0.0013(2)
S1 0.0166(2) 0.0179(3) 0.0323(3) -0.0006(3) -0.00161(18) 0.0004(2)
O9 0.0302(8) 0.0187(9) 0.0179(7) 0.0004(6) -0.0005(6) -0.0011(7)
O3 0.0235(8) 0.0203(9) 0.0245(8) 0.0000(6) -0.0042(6) -0.0006(6)
O7 0.0302(8) 0.0216(9) 0.0295(8) -0.0050(7) 0.0025(7) -0.0029(7)
O8 0.0198(7) 0.0398(12) 0.0305(8) -0.0044(8) 0.0051(6) -0.0021(7)
O1 0.0291(9) 0.0177(9) 0.0373(9) 0.0009(7) -0.0031(7) -0.0015(7)
O10 0.0321(8) 0.0231(10) 0.0282(8) 0.0023(7) -0.0011(7) 0.0022(7)
O2 0.0182(7) 0.0348(11) 0.0480(10) -0.0073(9) 0.0019(7) 0.0004(7)
O4 0.0349(9) 0.0237(10) 0.0275(8) 0.0003(7) 0.0000(7) 0.0048(7)
N3 0.0155(8) 0.0228(11) 0.0221(9) -0.0055(8) 0.0009(7) -0.0041(7)
N1 0.0169(9) 0.0200(10) 0.0297(10) -0.0012(8) -0.0020(7) -0.0030(7)
O11 0.0824(15) 0.0284(12) 0.0308(10) -0.0040(8) -0.0124(10) 0.0026(10)
N4 0.0551(13) 0.0362(15) 0.0227(10) -0.0009(10) -0.0099(9) 0.0036(11)
O6 0.0509(13) 0.0811(19) 0.0372(11) -0.0155(11) -0.0110(10) -0.0098(11)
C38 0.0209(11) 0.0228(14) 0.0226(11) 0.0043(9) 0.0020(8) -0.0008(9)
O12 0.1099(19) 0.0460(15) 0.0255(10) 0.0035(9) -0.0279(11) 0.0033(13)
C30 0.0147(10) 0.0290(13) 0.0267(11) -0.0030(10) 0.0002(8) -0.0024(9)
C6 0.0259(11) 0.0264(14) 0.0254(11) 0.0003(10) 0.0043(9) 0.0012(9)
C33 0.0204(10) 0.0172(12) 0.0202(10) -0.0026(9) 0.0013(8) -0.0007(8)
C16 0.0212(11) 0.0273(14) 0.0210(10) 0.0027(9) 0.0034(8) 0.0047(9)
C32 0.0183(10) 0.0233(13) 0.0248(11) 0.0003(10) 0.0030(8) -0.0011(9)
C1 0.0240(11) 0.0185(12) 0.0266(11) -0.0002(9) 0.0054(9) 0.0010(9)
C23 0.0295(11) 0.0262(14) 0.0201(10) -0.0040(9) 0.0037(9) -0.0015(10)
C11 0.0202(10) 0.0207(13) 0.0237(11) -0.0010(9) -0.0020(8) -0.0025(9)
C10 0.0185(11) 0.0272(14) 0.0310(12) 0.0008(10) 0.0015(9) -0.0017(9)
C39 0.0240(11) 0.0245(13) 0.0213(11) 0.0034(9) -0.0005(8) -0.0007(9)
C44 0.0447(14) 0.0270(14) 0.0168(11) 0.0047(9) -0.0016(10) -0.0040(11)
N2 0.0711(16) 0.0603(19) 0.0240(11) 0.0035(13) -0.0046(11) -0.0339(15)
C22 0.0418(14) 0.0295(15) 0.0238(12) 0.0056(10) -0.0029(10) -0.0080(11)
C43 0.0494(15) 0.0231(15) 0.0217(11) 0.0031(10) -0.0041(10) -0.0005(11)
C36 0.0298(13) 0.0222(13) 0.0304(12) 0.0003(10) 0.0036(10) -0.0060(10)
C42 0.0392(14) 0.0286(15) 0.0210(11) 0.0006(10) -0.0046(10) 0.0012(11)
C24 0.0365(13) 0.0270(14) 0.0282(12) -0.0066(10) 0.0106(10) -0.0053(11)
C20 0.0411(15) 0.0464(18) 0.0210(11) 0.0003(11) -0.0014(11) -0.0202(13)
C17 0.0234(11) 0.0331(14) 0.0201(10) 0.0032(10) 0.0043(8) -0.0009(9)
C9 0.0168(10) 0.0266(14) 0.0345(12) -0.0002(10) -0.0026(9) 0.0041(9)
C5 0.0385(13) 0.0329(15) 0.0264(12) -0.0003(11) 0.0029(10) 0.0118(11)
C31 0.0171(10) 0.0258(13) 0.0260(11) 0.0008(10) 0.0009(8) 0.0038(9)
C14 0.0325(14) 0.0236(14) 0.0388(14) 0.0021(11) 0.0020(11) -0.0067(10)
C21 0.0615(18) 0.0332(16) 0.0295(13) 0.0064(11) -0.0047(12) -0.0180(13)
C2 0.0397(14) 0.0234(14) 0.0345(13) -0.0049(11) 0.0115(11) -0.0092(11)
C8 0.0158(10) 0.0293(13) 0.0341(12) -0.0015(10) -0.0017(9) -0.0018(9)
C40 0.0452(14) 0.0249(14) 0.0242(12) 0.0075(10) -0.0040(10) 0.0006(11)
C15 0.0254(12) 0.0399(16) 0.0361(13) -0.0015(12) 0.0060(10) -0.0003(11)
C13 0.0270(12) 0.0220(13) 0.0263(11) 0.0035(10) -0.0036(9) -0.0057(9)
C12 0.0237(11) 0.0170(12) 0.0283(11) -0.0006(9) -0.0042(9) 0.0009(9)
C37 0.0225(11) 0.0350(15) 0.0296(12) 0.0020(10) 0.0065(9) 0.0024(10)
C28 0.0339(13) 0.0336(15) 0.0283(12) -0.0003(11) -0.0042(10) -0.0057(11)
C4 0.0705(19) 0.0257(15) 0.0227(12) -0.0006(11) 0.0103(12) 0.0131(13)
C35 0.0243(11) 0.0209(13) 0.0219(11) -0.0006(9) 0.0002(8) -0.0059(9)
C18 0.0394(14) 0.0348(16) 0.0259(12) -0.0021(11) -0.0039(10) 0.0047(11)
C25 0.0678(19) 0.0249(15) 0.0299(13) 0.0010(11) 0.0186(13) -0.0014(13)
C41 0.0552(17) 0.0346(17) 0.0205(11) 0.0070(11) -0.0083(11) 0.0025(13)
C34 0.0241(11) 0.0196(12) 0.0210(10) 0.0008(9) 0.0012(8) 0.0012(9)
O5 0.208(4) 0.0546(19) 0.0733(19) 0.0251(16) -0.073(2) -0.074(2)
C19 0.0377(14) 0.0489(19) 0.0223(12) -0.0018(11) -0.0042(10) 0.0001(12)
C3 0.074(2) 0.0234(15) 0.0343(14) 0.0012(11) 0.0201(14) -0.0043(13)
C26 0.069(2) 0.0368(18) 0.0266(13) 0.0018(12) 0.0005(13) 0.0059(15)
C27 0.0532(17) 0.0412(18) 0.0329(14) 0.0018(13) -0.0131(12) -0.0023(13)
C7 0.117(3) 0.0360(19) 0.0293(14) 0.0054(13) 0.0022(17) 0.0226(19)
C29 0.116(3) 0.055(2) 0.0359(16) 0.0162(16) -0.0083(18) 0.016(2)

loop_
_atom_type_symbol
_atom_type_description
_atom_type_scat_dispersion_real
_atom_type_scat_dispersion_imag
_atom_type_scat_source
C C 0.0181 0.0091 'International Tables Vol C Tables 4.2.6.8 and 6.1.1.4'
H H 0.0000 0.0000 'International Tables Vol C Tables 4.2.6.8 and 6.1.1.4'
N N 0.0311 0.0180 'International Tables Vol C Tables 4.2.6.8 and 6.1.1.4'
O O 0.0492 0.0322 'International Tables Vol C Tables 4.2.6.8 and 6.1.1.4'
S S 0.3331 0.5567 'International Tables Vol C Tables 4.2.6.8 and 6.1.1.4'

loop_
_geom_angle_atom_site_label_1
_geom_angle_atom_site_label_2
_geom_angle_atom_site_label_3
_geom_angle
_geom_angle_site_symmetry_1
_geom_angle_site_symmetry_3
_geom_angle_publ_flag
O7 S2 O8 119.80(11) . . ?
O7 S2 N3 106.71(10) . . ?
O7 S2 C23 107.88(10) . . ?
O8 S2 N3 106.74(9) . . ?
O8 S2 C23 107.62(11) . . ?
N3 S2 C23 107.53(10) . . ?
O1 S1 N1 106.66(10) . . ?
O1 S1 C1 108.14(10) . . ?
O2 S1 O1 119.87(11) . . ?
O2 S1 N1 106.46(10) . . ?
O2 S1 C1 107.81(11) . . ?
N1 S1 C1 107.30(10) . . ?
C38 O9 C33 116.68(18) . . ?
C16 O3 C11 116.25(18) . . ?
C30 N3 S2 116.76(14) . . ?
C35 N3 S2 119.95(15) . . ?
C35 N3 C30 106.92(17) . . ?
C8 N1 S1 118.66(14) . . ?
C13 N1 S1 118.92(16) . . ?
C13 N1 C8 106.81(18) . . ?
O11 N4 O12 123.2(2) . . ?
O11 N4 C42 118.7(2) . . ?
O12 N4 C42 118.1(2) . . ?
O9 C38 C39 111.0(2) . . ?
O10 C38 O9 124.3(2) . . ?
O10 C38 C39 124.7(2) . . ?
N3 C30 H30A 111.2 . . ?
N3 C30 H30B 111.2 . . ?
N3 C30 C31 103.01(17) . . ?
H30A C30 H30B 109.1 . . ?
C31 C30 H30A 111.2 . . ?
C31 C30 H30B 111.2 . . ?
C1 C6 H6 120.7 . . ?
C5 C6 H6 120.7 . . ?
C5 C6 C1 118.6(2) . . ?
O9 C33 H33 112.2 . . ?
O9 C33 C32 116.71(17) . . ?
O9 C33 C34 110.28(18) . . ?
C32 C33 H33 112.2 . . ?
C34 C33 H33 112.2 . . ?
C34 C33 C32 91.60(16) . . ?
O3 C16 C17 111.6(2) . . ?
O4 C16 O3 124.5(2) . . ?
O4 C16 C17 123.9(2) . . ?
C33 C32 C31 88.65(16) . . ?
C36 C32 C33 113.8(2) . . ?
C36 C32 C31 117.3(2) . . ?
C36 C32 C37 111.3(2) . . ?
C37 C32 C33 113.91(19) . . ?
C37 C32 C31 110.29(18) . . ?
C6 C1 S1 119.44(18) . . ?
C2 C1 S1 120.05(18) . . ?
C2 C1 C6 120.4(2) . . ?
C24 C23 S2 119.55(18) . . ?
C28 C23 S2 120.5(2) . . ?
C28 C23 C24 120.0(2) . . ?
O3 C11 H11 110.9 . . ?
O3 C11 C10 119.79(18) . . ?
O3 C11 C12 111.04(18) . . ?
C10 C11 H11 110.9 . . ?
C12 C11 H11 110.9 . . ?
C12 C11 C10 91.95(17) . . ?
C11 C10 C9 87.41(17) . . ?
C14 C10 C11 114.6(2) . . ?
C14 C10 C9 117.5(2) . . ?
C14 C10 C15 112.2(2) . . ?
C15 C10 C11 112.8(2) . . ?
C15 C10 C9 110.1(2) . . ?
C44 C39 C38 121.0(2) . . ?
C44 C39 C40 120.3(2) . . ?
C40 C39 C38 118.7(2) . . ?
C39 C44 H44 119.8 . . ?
C43 C44 C39 120.5(2) . . ?
C43 C44 H44 119.8 . . ?
O6 N2 C20 117.9(3) . . ?
O5 N2 O6 123.5(3) . . ?
O5 N2 C20 118.6(3) . . ?
C17 C22 H22 119.9 . . ?
C17 C22 C21 120.1(2) . . ?
C21 C22 H22 119.9 . . ?
C44 C43 H43 120.9 . . ?
C44 C43 C42 118.3(2) . . ?
C42 C43 H43 120.9 . . ?
C32 C36 H36A 109.5 . . ?
C32 C36 H36B 109.5 . . ?
C32 C36 H36C 109.5 . . ?
H36A C36 H36B 109.5 . . ?
H36A C36 H36C 109.5 . . ?
H36B C36 H36C 109.5 . . ?
C43 C42 N4 117.6(2) . . ?
C41 C42 N4 119.8(2) . . ?
C41 C42 C43 122.6(2) . . ?
C23 C24 H24 120.1 . . ?
C25 C24 C23 119.8(2) . . ?
C25 C24 H24 120.1 . . ?
C21 C20 N2 118.0(3) . . ?
C19 C20 N2 118.9(3) . . ?
C19 C20 C21 123.1(2) . . ?
C22 C17 C16 122.2(2) . . ?
C22 C17 C18 120.0(2) . . ?
C18 C17 C16 117.7(2) . . ?
C10 C9 H9 113.6 . . ?
C8 C9 C10 118.5(2) . . ?
C8 C9 H9 113.6 . . ?
C8 C9 C12 104.99(19) . . ?
C12 C9 C10 89.70(16) . . ?
C12 C9 H9 113.6 . . ?
C6 C5 H5 119.0 . . ?
C4 C5 C6 122.0(3) . . ?
C4 C5 H5 119.0 . . ?
C30 C31 C32 118.4(2) . . ?
C30 C31 H31 113.6 . . ?
C30 C31 C34 105.32(17) . . ?
C32 C31 H31 113.6 . . ?
C32 C31 C34 89.68(16) . . ?
C34 C31 H31 113.6 . . ?
C10 C14 H14A 109.5 . . ?
C10 C14 H14B 109.5 . . ?
C10 C14 H14C 109.5 . . ?
H14A C14 H14B 109.5 . . ?
H14A C14 H14C 109.5 . . ?
H14B C14 H14C 109.5 . . ?
C22 C21 C20 118.4(3) . . ?
C22 C21 H21 120.8 . . ?
C20 C21 H21 120.8 . . ?
C1 C2 H2 120.2 . . ?
C3 C2 C1 119.7(2) . . ?
C3 C2 H2 120.2 . . ?
N1 C8 C9 103.05(17) . . ?
N1 C8 H8A 111.2 . . ?
N1 C8 H8B 111.2 . . ?
C9 C8 H8A 111.2 . . ?
C9 C8 H8B 111.2 . . ?
H8A C8 H8B 109.1 . . ?
C39 C40 H40 120.2 . . ?
C41 C40 C39 119.7(2) . . ?
C41 C40 H40 120.2 . . ?
C10 C15 H15A 109.5 . . ?
C10 C15 H15B 109.5 . . ?
C10 C15 H15C 109.5 . . ?
H15A C15 H15B 109.5 . . ?
H15A C15 H15C 109.5 . . ?
H15B C15 H15C 109.5 . . ?
N1 C13 H13A 111.5 . . ?
N1 C13 H13B 111.5 . . ?
N1 C13 C12 101.35(18) . . ?
H13A C13 H13B 109.3 . . ?
C12 C13 H13A 111.5 . . ?
C12 C13 H13B 111.5 . . ?
C11 C12 C9 89.40(17) . . ?
C11 C12 H12 114.6 . . ?
C9 C12 H12 114.6 . . ?
C13 C12 C11 114.21(19) . . ?
C13 C12 C9 106.52(19) . . ?
C13 C12 H12 114.6 . . ?
C32 C37 H37A 109.5 . . ?
C32 C37 H37B 109.5 . . ?
C32 C37 H37C 109.5 . . ?
H37A C37 H37B 109.5 . . ?
H37A C37 H37C 109.5 . . ?
H37B C37 H37C 109.5 . . ?
C23 C28 H28 120.2 . . ?
C27 C28 C23 119.5(3) . . ?
C27 C28 H28 120.2 . . ?
C5 C4 C3 118.8(2) . . ?
C5 C4 C7 120.2(3) . . ?
C3 C4 C7 121.0(3) . . ?
N3 C35 H35A 111.4 . . ?
N3 C35 H35B 111.4 . . ?
N3 C35 C34 101.86(18) . . ?
H35A C35 H35B 109.3 . . ?
C34 C35 H35A 111.4 . . ?
C34 C35 H35B 111.4 . . ?
C17 C18 H18 119.9 . . ?
C19 C18 C17 120.3(3) . . ?
C19 C18 H18 119.9 . . ?
C24 C25 H25 119.6 . . ?
C26 C25 C24 120.8(3) . . ?
C26 C25 H25 119.6 . . ?
C42 C41 C40 118.6(2) . . ?
C42 C41 H41 120.7 . . ?
C40 C41 H41 120.7 . . ?
C33 C34 C31 89.49(17) . . ?
C33 C34 H34 114.5 . . ?
C31 C34 H34 114.5 . . ?
C35 C34 C33 115.27(19) . . ?
C35 C34 C31 105.87(18) . . ?
C35 C34 H34 114.5 . . ?
C20 C19 C18 118.0(2) . . ?
C20 C19 H19 121.0 . . ?
C18 C19 H19 121.0 . . ?
C2 C3 C4 120.6(3) . . ?
C2 C3 H3 119.7 . . ?
C4 C3 H3 119.7 . . ?
C25 C26 C27 118.5(3) . . ?
C25 C26 C29 120.8(3) . . ?
C27 C26 C29 120.7(3) . . ?
C28 C27 C26 121.4(3) . . ?
C28 C27 H27 119.3 . . ?
C26 C27 H27 119.3 . . ?
C4 C7 H7A 109.5 . . ?
C4 C7 H7B 109.5 . . ?
C4 C7 H7C 109.5 . . ?
H7A C7 H7B 109.5 . . ?
H7A C7 H7C 109.5 . . ?
H7B C7 H7C 109.5 . . ?
C26 C29 H29A 109.5 . . ?
C26 C29 H29B 109.5 . . ?
C26 C29 H29C 109.5 . . ?
H29A C29 H29B 109.5 . . ?
H29A C29 H29C 109.5 . . ?
H29B C29 H29C 109.5 . . ?

loop_
_geom_bond_atom_site_label_1
_geom_bond_atom_site_label_2
_geom_bond_distance
_geom_bond_site_symmetry_2
_geom_bond_publ_flag
S2 O7 1.4298(18) . ?
S2 O8 1.4325(15) . ?
S2 N3 1.6259(18) . ?
S2 C23 1.761(2) . ?
S1 O1 1.4352(18) . ?
S1 O2 1.4325(15) . ?
S1 N1 1.628(2) . ?
S1 C1 1.754(2) . ?
O9 C38 1.343(3) . ?
O9 C33 1.441(3) . ?
O3 C16 1.338(3) . ?
O3 C11 1.449(3) . ?
O10 C38 1.202(3) . ?
O4 C16 1.205(3) . ?
N3 C30 1.487(3) . ?
N3 C35 1.483(3) . ?
N1 C8 1.494(3) . ?
N1 C13 1.481(3) . ?
O11 N4 1.221(3) . ?
N4 O12 1.224(3) . ?
N4 C42 1.469(3) . ?
O6 N2 1.217(3) . ?
C38 C39 1.495(3) . ?
C30 H30A 0.9700 . ?
C30 H30B 0.9700 . ?
C30 C31 1.514(3) . ?
C6 H6 0.9300 . ?
C6 C1 1.398(3) . ?
C6 C5 1.386(3) . ?
C33 H33 0.9800 . ?
C33 C32 1.556(3) . ?
C33 C34 1.531(3) . ?
C16 C17 1.501(3) . ?
C32 C36 1.519(3) . ?
C32 C31 1.569(3) . ?
C32 C37 1.522(3) . ?
C1 C2 1.393(3) . ?
C23 C24 1.394(3) . ?
C23 C28 1.388(3) . ?
C11 H11 0.9800 . ?
C11 C10 1.557(3) . ?
C11 C12 1.522(3) . ?
C10 C9 1.580(3) . ?
C10 C14 1.509(3) . ?
C10 C15 1.527(3) . ?
C39 C44 1.383(4) . ?
C39 C40 1.396(3) . ?
C44 H44 0.9300 . ?
C44 C43 1.381(3) . ?
N2 C20 1.486(3) . ?
N2 O5 1.195(4) . ?
C22 H22 0.9300 . ?
C22 C17 1.378(4) . ?
C22 C21 1.378(4) . ?
C43 H43 0.9300 . ?
C43 C42 1.383(3) . ?
C36 H36A 0.9600 . ?
C36 H36B 0.9600 . ?
C36 H36C 0.9600 . ?
C42 C41 1.377(4) . ?
C24 H24 0.9300 . ?
C24 C25 1.391(4) . ?
C20 C21 1.387(4) . ?
C20 C19 1.361(4) . ?
C17 C18 1.397(3) . ?
C9 H9 0.9800 . ?
C9 C8 1.523(3) . ?
C9 C12 1.559(3) . ?
C5 H5 0.9300 . ?
C5 C4 1.380(4) . ?
C31 H31 0.9800 . ?
C31 C34 1.570(3) . ?
C14 H14A 0.9600 . ?
C14 H14B 0.9600 . ?
C14 H14C 0.9600 . ?
C21 H21 0.9300 . ?
C2 H2 0.9300 . ?
C2 C3 1.387(4) . ?
C8 H8A 0.9700 . ?
C8 H8B 0.9700 . ?
C40 H40 0.9300 . ?
C40 C41 1.387(4) . ?
C15 H15A 0.9600 . ?
C15 H15B 0.9600 . ?
C15 H15C 0.9600 . ?
C13 H13A 0.9700 . ?
C13 H13B 0.9700 . ?
C13 C12 1.519(3) . ?
C12 H12 0.9800 . ?
C37 H37A 0.9600 . ?
C37 H37B 0.9600 . ?
C37 H37C 0.9600 . ?
C28 H28 0.9300 . ?
C28 C27 1.384(4) . ?
C4 C3 1.397(5) . ?
C4 C7 1.507(4) . ?
C35 H35A 0.9700 . ?
C35 H35B 0.9700 . ?
C35 C34 1.521(3) . ?
C18 H18 0.9300 . ?
C18 C19 1.386(4) . ?
C25 H25 0.9300 . ?
C25 C26 1.387(4) . ?
C41 H41 0.9300 . ?
C34 H34 0.9800 . ?
C19 H19 0.9300 . ?
C3 H3 0.9300 . ?
C26 C27 1.396(5) . ?
C26 C29 1.508(4) . ?
C27 H27 0.9300 . ?
C7 H7A 0.9600 . ?
C7 H7B 0.9600 . ?
C7 H7C 0.9600 . ?
C29 H29A 0.9600 . ?
C29 H29B 0.9600 . ?
C29 H29C 0.9600 . ?

loop_
_smtbx_masks_void_nr
_smtbx_masks_void_average_x
_smtbx_masks_void_average_y
_smtbx_masks_void_average_z
_smtbx_masks_void_volume
_smtbx_masks_void_count_electrons
_smtbx_masks_void_content
1 0.500 -0.069 1.000 342.3 81.3 ?
